data_4304095
loop_
_publ_author_name
'Joanna K. Day'
'Christopher Bresner'
'Natalie D. Coombs'
'Ian A. Fallis'
'Li-Ling Ooi'
'Simon Aldridge'

_publ_section_title
;
Colorimetric Fluoride Ion Sensing by Polyborylated Ferrocenes: Structural
Influences on Thermodynamics and Kinetics
;
_journal_name_full 'Inorganic Chemistry'
_journal_page_first 793
_journal_page_last 804
_journal_paper_doi 10.1021/ic701494p
_journal_volume 47
_journal_year 2008
_chemical_absolute_configuration syn
_chemical_formula_moiety 'B1 F4'
_chemical_formula_sum 'C20 H25 B2 F4 Fe O2'
_chemical_formula_weight 450.87
_chemical_name_common sa0607
_chemical_name_systematic
;
 ?
;
_space_group_IT_number 19
_symmetry_cell_setting orthorhombic
_symmetry_space_group_name_Hall 'P 2ac 2ab'
_symmetry_space_group_name_H-M 'P 21 21 21'
_atom_sites_solution_hydrogens geom
_atom_sites_solution_primary direct
_atom_sites_solution_secondary difmap
_audit_creation_method SHELXL-97
_cell_angle_alpha 90.00
_cell_angle_beta 90.00
_cell_angle_gamma 90.00
_cell_formula_units_Z 4
_cell_length_a 9.0670(3)
_cell_length_b 10.0542(3)
_cell_length_c 22.8151(9)
_cell_measurement_reflns_used 18580
_cell_measurement_temperature 150(2)
_cell_measurement_theta_max 27.485
_cell_measurement_theta_min 2.753
_cell_volume 2079.86(12)
_computing_cell_refinement 'HKL Scalepack (Otwinowski & Minor 1997)'
_computing_data_collection 'Collect (Nonius BV, 1997-2000)'
_computing_data_reduction 'HKL Denzo and Scalepack (Otwinowski & Minor 1997'
_computing_molecular_graphics 'Ortep-3 for Windows (Farrugia, 1999)'
_computing_publication_material 'WinGX publication routines (Farrugia, 1999)'
_computing_structure_refinement 'SHELXL-97 (Sheldrick, 1997)'
_computing_structure_solution 'Sir-92 (A.Altomare et al. 1992)'
_diffrn_ambient_temperature 150(2)
_diffrn_detector_area_resol_mean 9
_diffrn_measured_fraction_theta_full 0.992
_diffrn_measured_fraction_theta_max 0.992
_diffrn_measurement_device_type KappaCCD
_diffrn_measurement_method CCD
_diffrn_radiation_monochromator graphite
_diffrn_radiation_source 'fine-focus sealed tube'
_diffrn_radiation_type MoK\a
_diffrn_radiation_wavelength 0.71073
_diffrn_reflns_av_R_equivalents 0.0670
_diffrn_reflns_av_sigmaI/netI 0.0893
_diffrn_reflns_limit_h_max 11
_diffrn_reflns_limit_h_min -11
_diffrn_reflns_limit_k_max 12
_diffrn_reflns_limit_k_min -12
_diffrn_reflns_limit_l_max 28
_diffrn_reflns_limit_l_min -27
_diffrn_reflns_number 9186
_diffrn_reflns_theta_full 26.37
_diffrn_reflns_theta_max 26.37
_diffrn_reflns_theta_min 3.57
_exptl_absorpt_coefficient_mu 0.773
_exptl_absorpt_correction_T_max 0.9809
_exptl_absorpt_correction_T_min 0.7603
_exptl_absorpt_correction_type multi-scan
_exptl_absorpt_process_details 'Sortav (Blessing, 1995)'
_exptl_crystal_colour purple
_exptl_crystal_density_diffrn 1.440
_exptl_crystal_density_method 'not measured'
_exptl_crystal_description plate
_exptl_crystal_F_000 932
_exptl_crystal_size_max 0.38
_exptl_crystal_size_mid 0.25
_exptl_crystal_size_min 0.03
_refine_diff_density_max 1.263
_refine_diff_density_min -0.830
_refine_diff_density_rms 0.136
_refine_ls_abs_structure_details 'Flack H D (1983), Acta Cryst. A39, 876-881'
_refine_ls_abs_structure_Flack 0.01(5)
_refine_ls_extinction_method none
_refine_ls_goodness_of_fit_ref 1.041
_refine_ls_hydrogen_treatment constr
_refine_ls_matrix_type full
_refine_ls_number_parameters 245
_refine_ls_number_reflns 4171
_refine_ls_number_restraints 18
_refine_ls_restrained_S_all 1.045
_refine_ls_R_factor_all 0.1149
_refine_ls_R_factor_gt 0.0920
_refine_ls_shift/su_max 0.000
_refine_ls_shift/su_mean 0.000
_refine_ls_structure_factor_coef Fsqd
_refine_ls_weighting_details 'calc w=1/[\s^2^(Fo^2^)+(0.1603P)^2^+3.6881P] where P=(Fo^2^+2Fc^2^)/3'
_refine_ls_weighting_scheme calc
_refine_ls_wR_factor_gt 0.2400
_refine_ls_wR_factor_ref 0.2586
_reflns_number_gt 3280
_reflns_number_total 4171
_reflns_threshold_expression >2sigma(I)
_cod_data_source_file ic701494p-file003.cif
_cod_data_source_block sa0607
_cod_database_code 4304095

loop_
_symmetry_equiv_pos_as_xyz
'x, y, z'
'-x+1/2, -y, z+1/2'
'x+1/2, -y+1/2, -z'
'-x, y+1/2, -z+1/2'

loop_
_atom_site_label
_atom_site_type_symbol
_atom_site_fract_x
_atom_site_fract_y
_atom_site_fract_z
_atom_site_U_iso_or_equiv
_atom_site_adp_type
_atom_site_occupancy
_atom_site_symmetry_multiplicity
_atom_site_calc_flag
_atom_site_refinement_flags
_atom_site_disorder_assembly
_atom_site_disorder_group
C1 C 0.6040(11) 0.5273(10) 0.6174(3) 0.043(2) Uani 1 1 d . . .
H1 H 0.5045 0.5512 0.6251 0.052 Uiso 1 1 calc R . .
C2 C 0.6483(12) 0.4057(9) 0.5989(4) 0.046(2) Uani 1 1 d . . .
H2 H 0.5846 0.3325 0.5915 0.056 Uiso 1 1 calc R . .
C3 C 0.8021(13) 0.4038(10) 0.5920(4) 0.052(2) Uani 1 1 d . . .
H3 H 0.8617 0.3305 0.5806 0.063 Uiso 1 1 calc R . .
C4 C 0.8525(9) 0.5416(11) 0.6066(3) 0.0432(19) Uani 1 1 d . . .
H4 H 0.9509 0.5736 0.6045 0.052 Uiso 1 1 calc R . .
C5 C 0.7280(10) 0.6154(8) 0.6239(3) 0.0361(18) Uani 1 1 d . . .
C6 C 0.6150(11) 0.4759(11) 0.4591(4) 0.053(2) Uani 1 1 d . . .
H6 H 0.5529 0.4002 0.4555 0.064 Uiso 1 1 calc R . .
C7 C 0.7666(13) 0.4765(10) 0.4543(4) 0.055(2) Uani 1 1 d . . .
H7 H 0.8274 0.4010 0.4478 0.066 Uiso 1 1 calc R . .
C8 C 0.8167(13) 0.6122(11) 0.4609(5) 0.062(3) Uani 1 1 d U . .
H8 H 0.9149 0.6448 0.4583 0.074 Uiso 1 1 calc R . .
C9 C 0.6831(13) 0.6872(11) 0.4723(5) 0.065(3) Uani 1 1 d U . .
H9 H 0.6781 0.7799 0.4802 0.078 Uiso 1 1 calc R . .
C10 C 0.5691(13) 0.6046(11) 0.4699(5) 0.062(3) Uani 1 1 d U . .
H10 H 0.4692 0.6306 0.4750 0.074 Uiso 1 1 calc R . .
C11 C 0.6691(8) 0.9590(9) 0.6880(3) 0.0342(16) Uani 1 1 d . . .
C12 C 0.6940(9) 0.9805(8) 0.7524(3) 0.0345(17) Uani 1 1 d . . .
H12 H 0.6056 0.9666 0.7780 0.041 Uiso 1 1 calc R . .
C13 C 0.8356(9) 0.9061(8) 0.7719(4) 0.038(2) Uani 1 1 d . . .
H13A H 0.8558 0.8240 0.7493 0.045 Uiso 1 1 calc R . .
H13B H 0.8416 0.8897 0.8146 0.045 Uiso 1 1 calc R . .
C14 C 0.9245(8) 1.0290(9) 0.7509(3) 0.0353(17) Uani 1 1 d . . .
H14 H 1.0139 1.0509 0.7747 0.042 Uiso 1 1 calc R . .
C15 C 0.9495(9) 1.0193(9) 0.6853(4) 0.0397(19) Uani 1 1 d . . .
H15A H 0.9827 1.1069 0.6705 0.048 Uiso 1 1 calc R . .
H15B H 1.0292 0.9543 0.6777 0.048 Uiso 1 1 calc R . .
C16 C 0.8123(9) 0.9772(8) 0.6519(3) 0.0360(17) Uani 1 1 d . . .
H16 H 0.7932 1.0439 0.6203 0.043 Uiso 1 1 calc R . .
C17 C 0.7850(10) 1.1132(8) 0.7647(3) 0.0347(16) Uani 1 1 d . . .
C18 C 0.7738(10) 1.1526(9) 0.8296(3) 0.0423(19) Uani 1 1 d . . .
H18A H 0.7977 1.0756 0.8541 0.063 Uiso 1 1 calc R . .
H18B H 0.6733 1.1825 0.8381 0.063 Uiso 1 1 calc R . .
H18C H 0.8434 1.2248 0.8378 0.063 Uiso 1 1 calc R . .
C19 C 0.7603(9) 1.2389(9) 0.7281(4) 0.046(2) Uani 1 1 d . . .
H19A H 0.8369 1.3044 0.7373 0.068 Uiso 1 1 calc R . .
H19B H 0.6632 1.2763 0.7371 0.068 Uiso 1 1 calc R . .
H19C H 0.7651 1.2163 0.6863 0.068 Uiso 1 1 calc R . .
C20 C 0.5392(10) 1.0354(12) 0.6633(4) 0.058(3) Uani 1 1 d . . .
H20A H 0.5324 1.0197 0.6210 0.087 Uiso 1 1 calc R . .
H20B H 0.5529 1.1306 0.6706 0.087 Uiso 1 1 calc R . .
H20C H 0.4482 1.0053 0.6823 0.087 Uiso 1 1 calc R . .
O1 O 0.6304(6) 0.8163(6) 0.6791(2) 0.0403(14) Uani 1 1 d . . .
O2 O 0.8387(7) 0.8483(7) 0.6247(3) 0.0486(16) Uani 1 1 d . . .
F1 F 0.6207(17) -0.0073(15) 0.5023(6) 0.183(6) Uiso 1 1 d . . .
F2 F 0.7984(16) -0.0072(16) 0.4616(6) 0.182(5) Uiso 1 1 d . . .
F3 F 0.7905(12) 0.1594(10) 0.5157(5) 0.120(3) Uiso 1 1 d . . .
F4 F 0.6352(11) 0.1589(9) 0.4314(4) 0.105(3) Uiso 1 1 d . . .
Fe1 Fe 0.70931(11) 0.54180(10) 0.53633(4) 0.0281(3) Uani 1 1 d . . .
B1 B 0.7308(11) 0.7644(10) 0.6419(4) 0.039(2) Uani 1 1 d . . .
B2 B 0.7054(12) 0.0990(11) 0.4773(5) 0.046(2) Uani 1 1 d . . .

loop_
_atom_site_aniso_label
_atom_site_aniso_U_11
_atom_site_aniso_U_22
_atom_site_aniso_U_33
_atom_site_aniso_U_23
_atom_site_aniso_U_13
_atom_site_aniso_U_12
C1 0.060(5) 0.042(5) 0.028(4) 0.002(4) 0.009(4) 0.011(4)
C2 0.070(6) 0.039(5) 0.030(4) 0.009(4) 0.008(4) -0.009(4)
C3 0.071(7) 0.051(5) 0.034(5) 0.006(4) -0.018(5) 0.013(5)
C4 0.045(4) 0.060(5) 0.025(4) -0.001(5) -0.018(3) 0.012(5)
C5 0.044(4) 0.048(4) 0.016(3) 0.000(3) -0.006(3) 0.003(4)
C6 0.066(6) 0.064(6) 0.031(4) -0.016(5) -0.020(4) 0.005(5)
C7 0.088(7) 0.047(5) 0.030(4) -0.004(4) 0.017(4) -0.010(5)
C8 0.066(4) 0.063(3) 0.055(3) 0.003(3) 0.007(3) -0.008(3)
C9 0.073(4) 0.061(3) 0.061(4) 0.001(3) -0.002(3) 0.003(3)
C10 0.063(4) 0.064(4) 0.059(4) 0.002(3) -0.010(3) 0.005(3)
C11 0.038(4) 0.035(4) 0.029(4) 0.002(4) -0.009(3) 0.001(4)
C12 0.034(4) 0.042(4) 0.027(3) -0.002(3) 0.001(3) 0.000(4)
C13 0.053(5) 0.033(4) 0.026(4) 0.003(3) -0.010(3) 0.000(3)
C14 0.033(4) 0.050(5) 0.023(3) -0.002(4) -0.001(3) -0.002(4)
C15 0.040(4) 0.044(5) 0.036(4) -0.001(4) 0.010(3) -0.012(4)
C16 0.043(4) 0.042(4) 0.023(3) 0.005(3) -0.002(3) -0.007(4)
C17 0.036(4) 0.044(4) 0.024(3) -0.002(3) 0.000(4) 0.000(4)
C18 0.044(4) 0.052(5) 0.032(4) -0.009(4) -0.005(4) -0.005(4)
C19 0.042(5) 0.045(5) 0.049(5) 0.012(4) -0.007(4) -0.005(4)
C20 0.052(5) 0.066(6) 0.056(6) -0.008(6) -0.030(4) 0.010(6)
O1 0.035(3) 0.054(4) 0.033(3) -0.018(3) -0.001(2) -0.007(3)
O2 0.058(4) 0.058(4) 0.030(3) -0.010(3) 0.014(3) -0.009(3)
Fe1 0.0320(5) 0.0323(5) 0.0201(5) -0.0013(4) -0.0017(4) 0.0020(5)
B1 0.046(5) 0.045(5) 0.027(4) -0.002(4) -0.004(4) -0.002(4)
B2 0.032(4) 0.051(5) 0.055(6) -0.017(4) -0.002(5) -0.003(5)

loop_
_atom_type_symbol
_atom_type_description
_atom_type_scat_dispersion_real
_atom_type_scat_dispersion_imag
_atom_type_scat_source
C C 0.0033 0.0016 'International Tables Vol C Tables 4.2.6.8 and 6.1.1.4'
H H 0.0000 0.0000 'International Tables Vol C Tables 4.2.6.8 and 6.1.1.4'
O O 0.0106 0.0060 'International Tables Vol C Tables 4.2.6.8 and 6.1.1.4'
F F 0.0171 0.0103 'International Tables Vol C Tables 4.2.6.8 and 6.1.1.4'
Fe Fe 0.3463 0.8444 'International Tables Vol C Tables 4.2.6.8 and 6.1.1.4'
B B 0.0013 0.0007 'International Tables Vol C Tables 4.2.6.8 and 6.1.1.4'

loop_
_geom_angle_atom_site_label_1
_geom_angle_atom_site_label_2
_geom_angle_atom_site_label_3
_geom_angle
_geom_angle_site_symmetry_1
_geom_angle_site_symmetry_3
_geom_angle_publ_flag
C2 C1 C5 110.8(8) . . ?
C2 C1 Fe1 69.5(5) . . ?
C5 C1 Fe1 71.9(4) . . ?
C2 C1 H1 124.6 . . ?
C5 C1 H1 124.6 . . ?
Fe1 C1 H1 125.5 . . ?
C1 C2 C3 110.0(9) . . ?
C1 C2 Fe1 72.3(5) . . ?
C3 C2 Fe1 70.4(5) . . ?
C1 C2 H2 125.0 . . ?
C3 C2 H2 125.0 . . ?
Fe1 C2 H2 123.9 . . ?
C2 C3 C4 105.4(9) . . ?
C2 C3 Fe1 69.7(5) . . ?
C4 C3 Fe1 68.8(4) . . ?
C2 C3 H3 127.3 . . ?
C4 C3 H3 127.3 . . ?
Fe1 C3 H3 125.8 . . ?
C5 C4 C3 107.8(8) . . ?
C5 C4 Fe1 73.3(4) . . ?
C3 C4 Fe1 68.7(4) . . ?
C5 C4 H4 126.1 . . ?
C3 C4 H4 126.1 . . ?
Fe1 C4 H4 123.5 . . ?
C4 C5 C1 105.9(7) . . ?
C4 C5 B1 124.8(9) . . ?
C1 C5 B1 129.3(8) . . ?
C4 C5 Fe1 67.6(4) . . ?
C1 C5 Fe1 68.2(4) . . ?
B1 C5 Fe1 125.7(6) . . ?
C7 C6 C10 108.1(10) . . ?
C7 C6 Fe1 69.7(5) . . ?
C10 C6 Fe1 70.8(6) . . ?
C7 C6 H6 126.0 . . ?
C10 C6 H6 126.0 . . ?
Fe1 C6 H6 125.1 . . ?
C6 C7 C8 108.0(10) . . ?
C6 C7 Fe1 71.2(6) . . ?
C8 C7 Fe1 71.5(6) . . ?
C6 C7 H7 126.0 . . ?
C8 C7 H7 126.0 . . ?
Fe1 C7 H7 123.0 . . ?
C7 C8 C9 104.3(10) . . ?
C7 C8 Fe1 67.8(6) . . ?
C9 C8 Fe1 68.9(6) . . ?
C7 C8 H8 127.9 . . ?
C9 C8 H8 127.9 . . ?
Fe1 C8 H8 126.9 . . ?
C10 C9 C8 108.6(10) . . ?
C10 C9 Fe1 71.2(7) . . ?
C8 C9 Fe1 70.5(6) . . ?
C10 C9 H9 125.7 . . ?
C8 C9 H9 125.7 . . ?
Fe1 C9 H9 124.2 . . ?
C9 C10 C6 111.0(10) . . ?
C9 C10 Fe1 71.5(7) . . ?
C6 C10 Fe1 70.2(6) . . ?
C9 C10 H10 124.5 . . ?
C6 C10 H10 124.5 . . ?
Fe1 C10 H10 125.3 . . ?
O1 C11 C12 107.9(6) . . ?
O1 C11 C20 104.8(7) . . ?
C12 C11 C20 114.1(7) . . ?
O1 C11 C16 103.8(6) . . ?
C12 C11 C16 112.1(6) . . ?
C20 C11 C16 113.2(7) . . ?
C11 C12 C13 109.6(6) . . ?
C11 C12 C17 111.7(6) . . ?
C13 C12 C17 85.7(6) . . ?
C11 C12 H12 115.4 . . ?
C13 C12 H12 115.4 . . ?
C17 C12 H12 115.4 . . ?
C12 C13 C14 87.6(6) . . ?
C12 C13 H13A 114.0 . . ?
C14 C13 H13A 114.0 . . ?
C12 C13 H13B 114.0 . . ?
C14 C13 H13B 114.0 . . ?
H13A C13 H13B 111.2 . . ?
C15 C14 C13 109.3(7) . . ?
C15 C14 C17 110.9(7) . . ?
C13 C14 C17 87.0(6) . . ?
C15 C14 H14 115.4 . . ?
C13 C14 H14 115.4 . . ?
C17 C14 H14 115.4 . . ?
C16 C15 C14 113.0(7) . . ?
C16 C15 H15A 109.0 . . ?
C14 C15 H15A 109.0 . . ?
C16 C15 H15B 109.0 . . ?
C14 C15 H15B 109.0 . . ?
H15A C15 H15B 107.8 . . ?
O2 C16 C15 109.1(7) . . ?
O2 C16 C11 105.0(6) . . ?
C15 C16 C11 117.0(6) . . ?
O2 C16 H16 108.5 . . ?
C15 C16 H16 108.5 . . ?
C11 C16 H16 108.5 . . ?
C19 C17 C18 107.7(7) . . ?
C19 C17 C14 117.3(7) . . ?
C18 C17 C14 112.9(7) . . ?
C19 C17 C12 121.3(7) . . ?
C18 C17 C12 110.5(7) . . ?
C14 C17 C12 86.0(6) . . ?
C17 C18 H18A 109.5 . . ?
C17 C18 H18B 109.5 . . ?
H18A C18 H18B 109.5 . . ?
C17 C18 H18C 109.5 . . ?
H18A C18 H18C 109.5 . . ?
H18B C18 H18C 109.5 . . ?
C17 C19 H19A 109.5 . . ?
C17 C19 H19B 109.5 . . ?
H19A C19 H19B 109.5 . . ?
C17 C19 H19C 109.5 . . ?
H19A C19 H19C 109.5 . . ?
H19B C19 H19C 109.5 . . ?
C11 C20 H20A 109.5 . . ?
C11 C20 H20B 109.5 . . ?
H20A C20 H20B 109.5 . . ?
C11 C20 H20C 109.5 . . ?
H20A C20 H20C 109.5 . . ?
H20B C20 H20C 109.5 . . ?
B1 O1 C11 107.4(6) . . ?
B1 O2 C16 108.2(6) . . ?
C2 Fe1 C7 119.3(4) . . ?
C2 Fe1 C3 39.9(4) . . ?
C7 Fe1 C3 104.1(4) . . ?
C2 Fe1 C4 68.2(4) . . ?
C7 Fe1 C4 123.3(4) . . ?
C3 Fe1 C4 42.5(4) . . ?
C2 Fe1 C6 105.5(4) . . ?
C7 Fe1 C6 39.1(4) . . ?
C3 Fe1 C6 118.6(4) . . ?
C4 Fe1 C6 157.3(4) . . ?
C2 Fe1 C10 123.0(4) . . ?
C7 Fe1 C10 65.6(5) . . ?
C3 Fe1 C10 154.8(4) . . ?
C4 Fe1 C10 162.3(4) . . ?
C6 Fe1 C10 38.9(4) . . ?
C2 Fe1 C9 157.8(4) . . ?
C7 Fe1 C9 67.2(4) . . ?
C3 Fe1 C9 162.3(5) . . ?
C4 Fe1 C9 128.2(4) . . ?
C6 Fe1 C9 65.1(5) . . ?
C10 Fe1 C9 37.2(4) . . ?
C2 Fe1 C1 38.2(4) . . ?
C7 Fe1 C1 154.5(4) . . ?
C3 Fe1 C1 66.0(4) . . ?
C4 Fe1 C1 66.4(4) . . ?
C6 Fe1 C1 123.0(4) . . ?
C10 Fe1 C1 112.8(4) . . ?
C9 Fe1 C1 128.3(4) . . ?
C2 Fe1 C8 156.8(4) . . ?
C7 Fe1 C8 40.7(4) . . ?
C3 Fe1 C8 122.9(5) . . ?
C4 Fe1 C8 110.2(4) . . ?
C6 Fe1 C8 66.5(5) . . ?
C10 Fe1 C8 65.4(5) . . ?
C9 Fe1 C8 40.6(4) . . ?
C1 Fe1 C8 164.2(4) . . ?
C2 Fe1 C5 66.6(3) . . ?
C7 Fe1 C5 160.7(4) . . ?
C3 Fe1 C5 67.9(3) . . ?
C4 Fe1 C5 39.1(3) . . ?
C6 Fe1 C5 160.1(4) . . ?
C10 Fe1 C5 128.7(4) . . ?
C9 Fe1 C5 115.0(4) . . ?
C1 Fe1 C5 39.8(4) . . ?
C8 Fe1 C5 127.8(4) . . ?
O2 B1 O1 115.5(8) . . ?
O2 B1 C5 122.4(8) . . ?
O1 B1 C5 121.9(8) . . ?
F3 B2 F4 125.5(10) . . ?
F3 B2 F2 99.7(10) . . ?
F4 B2 F2 114.8(10) . . ?
F3 B2 F1 113.0(11) . . ?
F4 B2 F1 112.6(10) . . ?
F2 B2 F1 81.8(10) . . ?

loop_
_geom_bond_atom_site_label_1
_geom_bond_atom_site_label_2
_geom_bond_distance
_geom_bond_site_symmetry_2
_geom_bond_publ_flag
C1 C2 1.355(13) . ?
C1 C5 1.439(13) . ?
C1 Fe1 2.087(8) . ?
C1 H1 0.9500 . ?
C2 C3 1.403(15) . ?
C2 Fe1 2.053(9) . ?
C2 H2 0.9500 . ?
C3 C4 1.496(14) . ?
C3 Fe1 2.061(9) . ?
C3 H3 0.9500 . ?
C4 C5 1.407(12) . ?
C4 Fe1 2.062(7) . ?
C4 H4 0.9500 . ?
C5 B1 1.554(13) . ?
C5 Fe1 2.136(7) . ?
C6 C7 1.379(15) . ?
C6 C10 1.382(14) . ?
C6 Fe1 2.069(8) . ?
C6 H6 0.9500 . ?
C7 C8 1.446(14) . ?
C7 Fe1 2.050(8) . ?
C7 H7 0.9500 . ?
C8 C9 1.451(16) . ?
C8 Fe1 2.101(11) . ?
C8 H8 0.9500 . ?
C9 C10 1.327(16) . ?
C9 Fe1 2.080(12) . ?
C9 H9 0.9500 . ?
C10 Fe1 2.076(11) . ?
C10 H10 0.9500 . ?
C11 O1 1.490(10) . ?
C11 C12 1.504(10) . ?
C11 C20 1.515(12) . ?
C11 C16 1.548(11) . ?
C12 C13 1.550(11) . ?
C12 C17 1.594(11) . ?
C12 H12 1.0000 . ?
C13 C14 1.551(12) . ?
C13 H13A 0.9900 . ?
C13 H13B 0.9900 . ?
C14 C15 1.515(10) . ?
C14 C17 1.555(11) . ?
C14 H14 1.0000 . ?
C15 C16 1.519(11) . ?
C15 H15A 0.9900 . ?
C15 H15B 0.9900 . ?
C16 O2 1.457(10) . ?
C16 H16 1.0000 . ?
C17 C19 1.531(11) . ?
C17 C18 1.536(10) . ?
C18 H18A 0.9800 . ?
C18 H18B 0.9800 . ?
C18 H18C 0.9800 . ?
C19 H19A 0.9800 . ?
C19 H19B 0.9800 . ?
C19 H19C 0.9800 . ?
C20 H20A 0.9800 . ?
C20 H20B 0.9800 . ?
C20 H20C 0.9800 . ?
O1 B1 1.348(12) . ?
O2 B1 1.350(12) . ?
F1 B2 1.434(18) . ?
F2 B2 1.407(17) . ?
F3 B2 1.317(14) . ?
F4 B2 1.364(14) . ?

loop_
_geom_torsion_atom_site_label_1
_geom_torsion_atom_site_label_2
_geom_torsion_atom_site_label_3
_geom_torsion_atom_site_label_4
_geom_torsion
_geom_torsion_site_symmetry_1
_geom_torsion_site_symmetry_2
_geom_torsion_site_symmetry_3
_geom_torsion_site_symmetry_4
_geom_torsion_publ_flag
C5 C1 C2 C3 0.3(10) . . . . ?
Fe1 C1 C2 C3 60.6(7) . . . . ?
C5 C1 C2 Fe1 -60.3(6) . . . . ?
C1 C2 C3 C4 -1.9(10) . . . . ?
Fe1 C2 C3 C4 59.8(6) . . . . ?
C1 C2 C3 Fe1 -61.7(6) . . . . ?
C2 C3 C4 C5 2.8(9) . . . . ?
Fe1 C3 C4 C5 63.3(6) . . . . ?
C2 C3 C4 Fe1 -60.5(6) . . . . ?
C3 C4 C5 C1 -2.6(8) . . . . ?
Fe1 C4 C5 C1 57.7(5) . . . . ?
C3 C4 C5 B1 -179.1(7) . . . . ?
Fe1 C4 C5 B1 -118.8(7) . . . . ?
C3 C4 C5 Fe1 -60.3(5) . . . . ?
C2 C1 C5 C4 1.5(9) . . . . ?
Fe1 C1 C5 C4 -57.3(5) . . . . ?
C2 C1 C5 B1 177.8(8) . . . . ?
Fe1 C1 C5 B1 119.0(8) . . . . ?
C2 C1 C5 Fe1 58.8(6) . . . . ?
C10 C6 C7 C8 -1.6(13) . . . . ?
Fe1 C6 C7 C8 -62.4(7) . . . . ?
C10 C6 C7 Fe1 60.7(8) . . . . ?
C6 C7 C8 C9 2.5(12) . . . . ?
Fe1 C7 C8 C9 -59.7(8) . . . . ?
C6 C7 C8 Fe1 62.2(7) . . . . ?
C7 C8 C9 C10 -2.4(13) . . . . ?
Fe1 C8 C9 C10 -61.4(9) . . . . ?
C7 C8 C9 Fe1 58.9(7) . . . . ?
C8 C9 C10 C6 1.6(14) . . . . ?
Fe1 C9 C10 C6 -59.3(9) . . . . ?
C8 C9 C10 Fe1 60.9(8) . . . . ?
C7 C6 C10 C9 0.1(14) . . . . ?
Fe1 C6 C10 C9 60.1(9) . . . . ?
C7 C6 C10 Fe1 -60.0(7) . . . . ?
O1 C11 C12 C13 68.2(8) . . . . ?
C20 C11 C12 C13 -175.9(8) . . . . ?
C16 C11 C12 C13 -45.5(9) . . . . ?
O1 C11 C12 C17 161.4(6) . . . . ?
C20 C11 C12 C17 -82.7(9) . . . . ?
C16 C11 C12 C17 47.7(9) . . . . ?
C11 C12 C13 C14 84.2(7) . . . . ?
C17 C12 C13 C14 -27.3(5) . . . . ?
C12 C13 C14 C15 -83.1(7) . . . . ?
C12 C13 C14 C17 28.0(5) . . . . ?
C13 C14 C15 C16 44.2(10) . . . . ?
C17 C14 C15 C16 -50.0(10) . . . . ?
C14 C15 C16 O2 -115.5(8) . . . . ?
C14 C15 C16 C11 3.4(12) . . . . ?
O1 C11 C16 O2 2.0(7) . . . . ?
C12 C11 C16 O2 118.2(7) . . . . ?
C20 C11 C16 O2 -111.0(8) . . . . ?
O1 C11 C16 C15 -119.1(7) . . . . ?
C12 C11 C16 C15 -2.9(11) . . . . ?
C20 C11 C16 C15 127.9(8) . . . . ?
C15 C14 C17 C19 -41.0(10) . . . . ?
C13 C14 C17 C19 -150.6(7) . . . . ?
C15 C14 C17 C18 -167.1(7) . . . . ?
C13 C14 C17 C18 83.4(7) . . . . ?
C15 C14 C17 C12 82.3(7) . . . . ?
C13 C14 C17 C12 -27.2(5) . . . . ?
C11 C12 C17 C19 37.6(10) . . . . ?
C13 C12 C17 C19 146.9(8) . . . . ?
C11 C12 C17 C18 165.0(7) . . . . ?
C13 C12 C17 C18 -85.7(7) . . . . ?
C11 C12 C17 C14 -82.0(7) . . . . ?
C13 C12 C17 C14 27.3(5) . . . . ?
C12 C11 O1 B1 -121.7(7) . . . . ?
C20 C11 O1 B1 116.4(8) . . . . ?
C16 C11 O1 B1 -2.5(8) . . . . ?
C15 C16 O2 B1 125.3(7) . . . . ?
C11 C16 O2 B1 -0.8(8) . . . . ?
C1 C2 Fe1 C7 -163.9(6) . . . . ?
C3 C2 Fe1 C7 76.4(7) . . . . ?
C1 C2 Fe1 C3 119.7(9) . . . . ?
C1 C2 Fe1 C4 79.0(6) . . . . ?
C3 C2 Fe1 C4 -40.6(6) . . . . ?
C1 C2 Fe1 C6 -124.1(6) . . . . ?
C3 C2 Fe1 C6 116.3(6) . . . . ?
C1 C2 Fe1 C10 -85.5(7) . . . . ?
C3 C2 Fe1 C10 154.8(6) . . . . ?
C1 C2 Fe1 C9 -62.4(13) . . . . ?
C3 C2 Fe1 C9 177.9(10) . . . . ?
C3 C2 Fe1 C1 -119.7(9) . . . . ?
C1 C2 Fe1 C8 169.7(10) . . . . ?
C3 C2 Fe1 C8 50.0(13) . . . . ?
C1 C2 Fe1 C5 36.6(6) . . . . ?
C3 C2 Fe1 C5 -83.1(6) . . . . ?
C6 C7 Fe1 C2 78.3(8) . . . . ?
C8 C7 Fe1 C2 -164.4(7) . . . . ?
C6 C7 Fe1 C3 118.3(7) . . . . ?
C8 C7 Fe1 C3 -124.4(7) . . . . ?
C6 C7 Fe1 C4 160.2(7) . . . . ?
C8 C7 Fe1 C4 -82.5(7) . . . . ?
C8 C7 Fe1 C6 117.3(10) . . . . ?
C6 C7 Fe1 C10 -37.3(7) . . . . ?
C8 C7 Fe1 C10 80.0(7) . . . . ?
C6 C7 Fe1 C9 -78.0(8) . . . . ?
C8 C7 Fe1 C9 39.3(7) . . . . ?
C6 C7 Fe1 C1 54.8(13) . . . . ?
C8 C7 Fe1 C1 172.1(8) . . . . ?
C6 C7 Fe1 C8 -117.3(10) . . . . ?
C6 C7 Fe1 C5 -178.8(9) . . . . ?
C8 C7 Fe1 C5 -61.5(13) . . . . ?
C4 C3 Fe1 C2 -116.6(8) . . . . ?
C2 C3 Fe1 C7 -119.1(6) . . . . ?
C4 C3 Fe1 C7 124.3(6) . . . . ?
C2 C3 Fe1 C4 116.6(8) . . . . ?
C2 C3 Fe1 C6 -79.8(7) . . . . ?
C4 C3 Fe1 C6 163.6(5) . . . . ?
C2 C3 Fe1 C10 -56.9(12) . . . . ?
C4 C3 Fe1 C10 -173.5(9) . . . . ?
C2 C3 Fe1 C9 -177.4(12) . . . . ?
C4 C3 Fe1 C9 66.0(15) . . . . ?
C2 C3 Fe1 C1 36.0(6) . . . . ?
C4 C3 Fe1 C1 -80.6(6) . . . . ?
C2 C3 Fe1 C8 -158.9(6) . . . . ?
C4 C3 Fe1 C8 84.5(7) . . . . ?
C2 C3 Fe1 C5 79.4(6) . . . . ?
C4 C3 Fe1 C5 -37.2(5) . . . . ?
C5 C4 Fe1 C2 -79.2(6) . . . . ?
C3 C4 Fe1 C2 38.1(6) . . . . ?
C5 C4 Fe1 C7 169.2(5) . . . . ?
C3 C4 Fe1 C7 -73.4(7) . . . . ?
C5 C4 Fe1 C3 -117.4(8) . . . . ?
C5 C4 Fe1 C6 -157.2(10) . . . . ?
C3 C4 Fe1 C6 -39.9(13) . . . . ?
C5 C4 Fe1 C10 53.5(16) . . . . ?
C3 C4 Fe1 C10 170.9(13) . . . . ?
C5 C4 Fe1 C9 83.3(7) . . . . ?
C3 C4 Fe1 C9 -159.3(6) . . . . ?
C5 C4 Fe1 C1 -37.7(5) . . . . ?
C3 C4 Fe1 C1 79.6(6) . . . . ?
C5 C4 Fe1 C8 125.6(6) . . . . ?
C3 C4 Fe1 C8 -117.0(7) . . . . ?
C3 C4 Fe1 C5 117.4(8) . . . . ?
C7 C6 Fe1 C2 -117.6(7) . . . . ?
C10 C6 Fe1 C2 123.8(7) . . . . ?
C10 C6 Fe1 C7 -118.6(11) . . . . ?
C7 C6 Fe1 C3 -76.7(8) . . . . ?
C10 C6 Fe1 C3 164.7(7) . . . . ?
C7 C6 Fe1 C4 -47.1(15) . . . . ?
C10 C6 Fe1 C4 -165.7(10) . . . . ?
C7 C6 Fe1 C10 118.6(11) . . . . ?
C7 C6 Fe1 C9 83.9(8) . . . . ?
C10 C6 Fe1 C9 -34.7(7) . . . . ?
C7 C6 Fe1 C1 -155.2(6) . . . . ?
C10 C6 Fe1 C1 86.2(8) . . . . ?
C7 C6 Fe1 C8 39.2(7) . . . . ?
C10 C6 Fe1 C8 -79.4(8) . . . . ?
C7 C6 Fe1 C5 178.8(9) . . . . ?
C10 C6 Fe1 C5 60.2(15) . . . . ?
C9 C10 Fe1 C2 165.8(7) . . . . ?
C6 C10 Fe1 C2 -72.7(8) . . . . ?
C9 C10 Fe1 C7 -84.0(7) . . . . ?
C6 C10 Fe1 C7 37.5(7) . . . . ?
C9 C10 Fe1 C3 -154.3(10) . . . . ?
C6 C10 Fe1 C3 -32.9(14) . . . . ?
C9 C10 Fe1 C4 40.2(17) . . . . ?
C6 C10 Fe1 C4 161.7(12) . . . . ?
C9 C10 Fe1 C6 -121.5(11) . . . . ?
C6 C10 Fe1 C9 121.5(11) . . . . ?
C9 C10 Fe1 C1 123.8(7) . . . . ?
C6 C10 Fe1 C1 -114.7(7) . . . . ?
C9 C10 Fe1 C8 -39.0(7) . . . . ?
C6 C10 Fe1 C8 82.5(8) . . . . ?
C9 C10 Fe1 C5 80.8(8) . . . . ?
C6 C10 Fe1 C5 -157.8(6) . . . . ?
C10 C9 Fe1 C2 -32.9(15) . . . . ?
C8 C9 Fe1 C2 -151.4(10) . . . . ?
C10 C9 Fe1 C7 79.1(7) . . . . ?
C8 C9 Fe1 C7 -39.4(6) . . . . ?
C10 C9 Fe1 C3 142.6(13) . . . . ?
C8 C9 Fe1 C3 24.1(17) . . . . ?
C10 C9 Fe1 C4 -165.5(7) . . . . ?
C8 C9 Fe1 C4 75.9(8) . . . . ?
C10 C9 Fe1 C6 36.2(7) . . . . ?
C8 C9 Fe1 C6 -82.3(7) . . . . ?
C8 C9 Fe1 C10 -118.5(10) . . . . ?
C10 C9 Fe1 C1 -77.2(8) . . . . ?
C8 C9 Fe1 C1 164.3(6) . . . . ?
C10 C9 Fe1 C8 118.5(10) . . . . ?
C10 C9 Fe1 C5 -121.8(7) . . . . ?
C8 C9 Fe1 C5 119.7(7) . . . . ?
C5 C1 Fe1 C2 121.4(8) . . . . ?
C2 C1 Fe1 C7 34.1(12) . . . . ?
C5 C1 Fe1 C7 155.5(9) . . . . ?
C2 C1 Fe1 C3 -37.6(6) . . . . ?
C5 C1 Fe1 C3 83.8(6) . . . . ?
C2 C1 Fe1 C4 -84.3(7) . . . . ?
C5 C1 Fe1 C4 37.1(5) . . . . ?
C2 C1 Fe1 C6 72.0(7) . . . . ?
C5 C1 Fe1 C6 -166.6(5) . . . . ?
C2 C1 Fe1 C10 114.9(7) . . . . ?
C5 C1 Fe1 C10 -123.7(6) . . . . ?
C2 C1 Fe1 C9 154.7(6) . . . . ?
C5 C1 Fe1 C9 -83.9(7) . . . . ?
C2 C1 Fe1 C8 -165.0(14) . . . . ?
C5 C1 Fe1 C8 -43.6(17) . . . . ?
C2 C1 Fe1 C5 -121.4(8) . . . . ?
C7 C8 Fe1 C2 36.4(14) . . . . ?
C9 C8 Fe1 C2 152.7(10) . . . . ?
C9 C8 Fe1 C7 116.3(9) . . . . ?
C7 C8 Fe1 C3 72.2(8) . . . . ?
C9 C8 Fe1 C3 -171.5(6) . . . . ?
C7 C8 Fe1 C4 118.0(7) . . . . ?
C9 C8 Fe1 C4 -125.7(7) . . . . ?
C7 C8 Fe1 C6 -37.7(7) . . . . ?
C9 C8 Fe1 C6 78.6(7) . . . . ?
C7 C8 Fe1 C10 -80.5(7) . . . . ?
C9 C8 Fe1 C10 35.8(6) . . . . ?
C7 C8 Fe1 C9 -116.3(9) . . . . ?
C7 C8 Fe1 C1 -167.5(13) . . . . ?
C9 C8 Fe1 C1 -51.3(18) . . . . ?
C7 C8 Fe1 C5 158.5(6) . . . . ?
C9 C8 Fe1 C5 -85.2(7) . . . . ?
C4 C5 Fe1 C2 83.8(6) . . . . ?
C1 C5 Fe1 C2 -35.1(6) . . . . ?
B1 C5 Fe1 C2 -158.6(9) . . . . ?
C4 C5 Fe1 C7 -28.4(13) . . . . ?
C1 C5 Fe1 C7 -147.3(10) . . . . ?
B1 C5 Fe1 C7 89.2(13) . . . . ?
C4 C5 Fe1 C3 40.4(6) . . . . ?
C1 C5 Fe1 C3 -78.5(6) . . . . ?
B1 C5 Fe1 C3 158.0(9) . . . . ?
C1 C5 Fe1 C4 -118.9(8) . . . . ?
B1 C5 Fe1 C4 117.6(10) . . . . ?
C4 C5 Fe1 C6 153.9(11) . . . . ?
C1 C5 Fe1 C6 35.0(13) . . . . ?
B1 C5 Fe1 C6 -88.5(14) . . . . ?
C4 C5 Fe1 C10 -161.8(6) . . . . ?
C1 C5 Fe1 C10 79.4(7) . . . . ?
B1 C5 Fe1 C10 -44.2(10) . . . . ?
C4 C5 Fe1 C9 -120.6(6) . . . . ?
C1 C5 Fe1 C9 120.6(6) . . . . ?
B1 C5 Fe1 C9 -3.0(9) . . . . ?
C4 C5 Fe1 C1 118.9(8) . . . . ?
B1 C5 Fe1 C1 -123.5(10) . . . . ?
C4 C5 Fe1 C8 -74.9(7) . . . . ?
C1 C5 Fe1 C8 166.2(6) . . . . ?
B1 C5 Fe1 C8 42.7(10) . . . . ?
C16 O2 B1 O1 -0.9(10) . . . . ?
C16 O2 B1 C5 -176.8(7) . . . . ?
C11 O1 B1 O2 2.3(10) . . . . ?
C11 O1 B1 C5 178.2(7) . . . . ?
C4 C5 B1 O2 22.8(13) . . . . ?
C1 C5 B1 O2 -152.9(8) . . . . ?
Fe1 C5 B1 O2 -63.0(11) . . . . ?
C4 C5 B1 O1 -152.8(8) . . . . ?
C1 C5 B1 O1 31.6(13) . . . . ?
Fe1 C5 B1 O1 121.4(8) . . . . ?
